data_7121769
loop_
_publ_author_name
'Huang, Yuanqiong'
'Guo, Zhonglin'
'Song, Hongjian'
'Liu, Yuxiu'
'Wang, Qingmin'

_publ_section_title
;
 Silver-copper co-catalyzed cascade intramolecular
 cyclization/desulfinamide/dehydrogenation: one-pot synthesis of
 substituted carbazoles.
;
_journal_issue 52
_journal_name_full 'Chemical communications (Cambridge, England)'
_journal_page_first 7143
_journal_page_last 7146
_journal_paper_doi 10.1039/c8cc03600d
_journal_volume 54
_journal_year 2018
_chemical_formula_moiety 'C19 H15 N O3 S'
_chemical_formula_sum 'C19 H15 N O3 S'
_chemical_formula_weight 337.38
_space_group_crystal_system monoclinic
_space_group_IT_number 14
_space_group_name_Hall '-P 2yn'
_space_group_name_H-M_alt 'P 1 21/n 1'
_symmetry_space_group_name_Hall '-P 2yn'
_symmetry_space_group_name_H-M 'P 1 21/n 1'
_atom_sites_solution_hydrogens geom
_atom_sites_solution_primary direct
_audit_creation_date 2018-03-06
_audit_creation_method
;
Olex2 1.2
(compiled 2017.08.10 svn.r3458 for OlexSys, GUI svn.r5381)
;
_audit_update_record
;
2018-03-06 deposited with the CCDC.
2018-05-29 downloaded from the CCDC.
;
_cell_angle_alpha 90
_cell_angle_beta 99.753(2)
_cell_angle_gamma 90
_cell_formula_units_Z 8
_cell_length_a 17.5290(4)
_cell_length_b 10.1840(2)
_cell_length_c 18.2727(4)
_cell_measurement_reflns_used 11241
_cell_measurement_temperature 113(2)
_cell_measurement_theta_max 30.8060
_cell_measurement_theta_min 3.5360
_cell_volume 3214.81(12)
_computing_cell_refinement 'CrysAlisPro 1.171.39.28b (Rigaku OD, 2015)'
_computing_data_collection 'CrysAlisPro 1.171.39.28b (Rigaku OD, 2015)'
_computing_data_reduction 'CrysAlisPro 1.171.39.28b (Rigaku OD, 2015)'
_computing_molecular_graphics 'Olex2 (Dolomanov et al., 2009)'
_computing_publication_material 'Olex2 (Dolomanov et al., 2009)'
_computing_structure_refinement 'ShelXL (Sheldrick, 2015)'
_computing_structure_solution 'ShelXS (Sheldrick, 2008)'
_diffrn_ambient_temperature 113.15
_diffrn_detector 'CCD plate'
_diffrn_detector_area_resol_mean 5.814
_diffrn_measured_fraction_theta_full 0.997
_diffrn_measured_fraction_theta_max 0.998
_diffrn_measurement_details
;
List of Runs (angles in degrees, time in seconds):

  # Type    Start    End  Width  t~exp~   \w     \q     \k     \f   Frames
#--------------------------------------------------------------------------
  1  \w   -120.00  60.00   0.50    8.00    --  -30.00  45.00   0.00  360
  2  \w   -120.00  60.00   0.50    8.00    --  -30.00  45.00  90.00  360
  3  \w   -120.00  60.00   0.50    8.00    --  -30.00  45.00 180.00  360
;
_diffrn_measurement_device 'four-circle diffractometer'
_diffrn_measurement_device_type 'XtaLAB AFC10 (RCD3): fixed-chi single'
_diffrn_measurement_method '\w scans'
_diffrn_orient_matrix_type 'CrysAlisPro convention (1999,Acta A55,543-557)'
_diffrn_orient_matrix_UB_11 0.0404697000
_diffrn_orient_matrix_UB_12 0.0091663000
_diffrn_orient_matrix_UB_13 0.0105725000
_diffrn_orient_matrix_UB_21 -0.0027418000
_diffrn_orient_matrix_UB_22 -0.0174611000
_diffrn_orient_matrix_UB_23 0.0370288000
_diffrn_orient_matrix_UB_31 0.0063107000
_diffrn_orient_matrix_UB_32 -0.0668264000
_diffrn_orient_matrix_UB_33 -0.0082423000
_diffrn_radiation_monochromator graphite
_diffrn_radiation_probe x-ray
_diffrn_radiation_type MoK\a
_diffrn_radiation_wavelength 0.71073
_diffrn_reflns_av_R_equivalents 0.0390
_diffrn_reflns_av_unetI/netI 0.0280
_diffrn_reflns_Laue_measured_fraction_full 0.997
_diffrn_reflns_Laue_measured_fraction_max 0.998
_diffrn_reflns_limit_h_max 23
_diffrn_reflns_limit_h_min -23
_diffrn_reflns_limit_k_max 13
_diffrn_reflns_limit_k_min -13
_diffrn_reflns_limit_l_max 24
_diffrn_reflns_limit_l_min -23
_diffrn_reflns_number 32252
_diffrn_reflns_point_group_measured_fraction_full 0.997
_diffrn_reflns_point_group_measured_fraction_max 0.998
_diffrn_reflns_theta_full 25.242
_diffrn_reflns_theta_max 27.878
_diffrn_reflns_theta_min 3.527
_diffrn_source 'fine-focus sealed X-ray tube'
_diffrn_source_type 'Enhance (Mo) X-ray Source'
_exptl_absorpt_coefficient_mu 0.218
_exptl_absorpt_correction_T_max 1.00000
_exptl_absorpt_correction_T_min 0.73355
_exptl_absorpt_correction_type multi-scan
_exptl_absorpt_process_details
;
CrysAlisPro 1.171.39.28b (Rigaku Oxford Diffraction, 2015)
Empirical absorption correction using spherical harmonics,
 implemented in SCALE3 ABSPACK scaling algorithm.
;
_exptl_crystal_colour colourless
_exptl_crystal_colour_primary colourless
_exptl_crystal_density_diffrn 1.394
_exptl_crystal_density_method 'not measured'
_exptl_crystal_description block
_exptl_crystal_F_000 1408
_exptl_crystal_size_max 0.2
_exptl_crystal_size_mid 0.18
_exptl_crystal_size_min 0.12
_refine_diff_density_max 0.172
_refine_diff_density_min -0.336
_refine_diff_density_rms 0.038
_refine_ls_extinction_method none
_refine_ls_goodness_of_fit_ref 1.044
_refine_ls_hydrogen_treatment constr
_refine_ls_matrix_type full
_refine_ls_number_parameters 435
_refine_ls_number_reflns 7652
_refine_ls_number_restraints 0
_refine_ls_restrained_S_all 1.044
_refine_ls_R_factor_all 0.0520
_refine_ls_R_factor_gt 0.0395
_refine_ls_shift/su_max 0.001
_refine_ls_shift/su_mean 0.000
_refine_ls_structure_factor_coef Fsqd
_refine_ls_weighting_details 'w=1/[\s^2^(Fo^2^)+(0.0546P)^2^+0.6439P] where P=(Fo^2^+2Fc^2^)/3'
_refine_ls_weighting_scheme calc
_refine_ls_wR_factor_gt 0.1065
_refine_ls_wR_factor_ref 0.1141
_reflns_Friedel_coverage 0.000
_reflns_number_gt 6071
_reflns_number_total 7652
_reflns_threshold_expression 'I > 2\s(I)'
_cod_data_source_file c8cc03600d2.cif
_cod_data_source_block m20180117a
_cod_depositor_comments 'Adding full bibliography for 7121769.cif.'
_cod_original_cell_volume 3214.79(13)
_cod_database_code 7121769
_shelx_shelxl_version_number 2017/1
_shelx_space_group_comment
;
The symmetry employed for this shelxl refinement is uniquely defined
by the following loop, which should always be used as a source of
symmetry information in preference to the above space-group names.
They are only intended as comments.
;
_shelx_estimated_absorpt_t_max 0.974
_shelx_estimated_absorpt_t_min 0.958
_reflns_odcompleteness_completeness 99.66
_reflns_odcompleteness_iscentric 1
_reflns_odcompleteness_theta 26.32
_olex2_refinement_description
;
1. Fixed Uiso
 At 1.2 times of:
  All C(H) groups
 At 1.5 times of:
  All C(H,H,H) groups
2.a Aromatic/amide H refined with riding coordinates:
 C2(H2), C3(H3), C4(H4), C5(H5), C8(H8), C9(H9), C10(H10), C11(H11), C14(H14),
 C15(H15), C17(H17), C18(H18), C21(H21), C22(H22), C23(H23), C24(H24), C27(H27),
  C28(H28), C29(H29), C30(H30), C33(H33), C34(H34), C36(H36), C37(H37)
2.b Idealised Me refined as rotating group:
 C19(H19A,H19B,H19C), C38(H38A,H38B,H38C)
;
_olex2_submission_special_instructions 'No special instructions were received'
_oxdiff_exptl_absorpt_empirical_details
;
Empirical correction (ABSPACK) includes:
- Absorption correction using spherical harmonics
- Frame scaling
;
_oxdiff_exptl_absorpt_empirical_full_max 1.509
_oxdiff_exptl_absorpt_empirical_full_min 0.712

loop_
_space_group_symop_operation_xyz
'x, y, z'
'-x+1/2, y+1/2, -z+1/2'
'-x, -y, -z'
'x-1/2, -y-1/2, z-1/2'

loop_
_atom_site_label
_atom_site_type_symbol
_atom_site_fract_x
_atom_site_fract_y
_atom_site_fract_z
_atom_site_U_iso_or_equiv
_atom_site_adp_type
_atom_site_occupancy
_atom_site_site_symmetry_order
_atom_site_calc_flag
_atom_site_refinement_flags_posn
S1 S 0.24979(2) 0.79085(4) 0.18497(2) 0.04770(11) Uani 1 1 d .
S2 S 0.72921(2) 0.16041(4) 0.19216(2) 0.05117(12) Uani 1 1 d .
O1 O 0.24397(7) 0.82863(14) 0.25861(6) 0.0642(3) Uani 1 1 d .
O2 O 0.22154(7) 0.66649(11) 0.15694(7) 0.0650(3) Uani 1 1 d .
O3 O 0.10990(8) 1.21011(12) -0.01112(7) 0.0689(4) Uani 1 1 d .
O4 O 0.67966(7) 0.26831(12) 0.16832(8) 0.0673(3) Uani 1 1 d .
O5 O 0.72975(8) 0.10378(14) 0.26322(6) 0.0671(3) Uani 1 1 d .
O6 O 0.66895(8) -0.26557(12) -0.02482(7) 0.0654(3) Uani 1 1 d .
N1 N 0.34372(7) 0.79160(12) 0.18081(7) 0.0468(3) Uani 1 1 d .
N2 N 0.81908(8) 0.21378(13) 0.19229(7) 0.0502(3) Uani 1 1 d .
C1 C 0.37595(8) 0.73296(14) 0.12205(9) 0.0468(3) Uani 1 1 d .
C2 C 0.34893(10) 0.63067(16) 0.07509(10) 0.0586(4) Uani 1 1 d .
H2 H 0.301412 0.587981 0.078263 0.070 Uiso 1 1 calc R
C3 C 0.39367(12) 0.59278(18) 0.02328(11) 0.0694(5) Uani 1 1 d .
H3 H 0.376088 0.523638 -0.010262 0.083 Uiso 1 1 calc R
C4 C 0.46310(13) 0.6530(2) 0.01924(12) 0.0757(6) Uani 1 1 d .
H4 H 0.492369 0.625299 -0.017219 0.091 Uiso 1 1 calc R
C5 C 0.49055(11) 0.7521(2) 0.06686(12) 0.0687(5) Uani 1 1 d .
H5 H 0.538889 0.792469 0.064297 0.082 Uiso 1 1 calc R
C6 C 0.44648(9) 0.79279(15) 0.11916(9) 0.0517(4) Uani 1 1 d .
C7 C 0.45859(9) 0.89345(16) 0.17558(9) 0.0526(4) Uani 1 1 d .
C8 C 0.51832(11) 0.9821(2) 0.19688(12) 0.0731(5) Uani 1 1 d .
H8 H 0.562631 0.982139 0.173291 0.088 Uiso 1 1 calc R
C9 C 0.51227(12) 1.0698(2) 0.25261(14) 0.0856(6) Uani 1 1 d .
H9 H 0.552533 1.131634 0.267405 0.103 Uiso 1 1 calc R
C10 C 0.44847(12) 1.0692(2) 0.28725(12) 0.0778(6) Uani 1 1 d .
H10 H 0.445212 1.131866 0.325085 0.093 Uiso 1 1 calc R
C11 C 0.38923(10) 0.98031(19) 0.26870(10) 0.0613(4) Uani 1 1 d .
H11 H 0.346079 0.978992 0.293905 0.074 Uiso 1 1 calc R
C12 C 0.39496(8) 0.89293(15) 0.21188(9) 0.0478(3) Uani 1 1 d .
C13 C 0.20790(7) 0.91274(14) 0.12467(8) 0.0406(3) Uani 1 1 d .
C14 C 0.21277(8) 1.04280(15) 0.14755(8) 0.0456(3) Uani 1 1 d .
H14 H 0.238766 1.064752 0.195931 0.055 Uiso 1 1 calc R
C15 C 0.18020(9) 1.13917(15) 0.10052(8) 0.0496(3) Uani 1 1 d .
H15 H 0.184378 1.228382 0.115870 0.059 Uiso 1 1 calc R
C16 C 0.14090(9) 1.10710(15) 0.03015(8) 0.0485(3) Uani 1 1 d .
C17 C 0.13538(9) 0.97731(16) 0.00736(8) 0.0526(4) Uani 1 1 d .
H17 H 0.108132 0.955189 -0.040510 0.063 Uiso 1 1 calc R
C18 C 0.16962(9) 0.88022(15) 0.05445(8) 0.0490(3) Uani 1 1 d .
H18 H 0.166917 0.791194 0.038694 0.059 Uiso 1 1 calc R
C19 C 0.06683(14) 1.1835(2) -0.08314(12) 0.0878(7) Uani 1 1 d .
H19A H 0.099660 1.136312 -0.112732 0.132 Uiso 1 1 calc GR
H19B H 0.049621 1.266448 -0.107757 0.132 Uiso 1 1 calc GR
H19C H 0.021632 1.129594 -0.078355 0.132 Uiso 1 1 calc GR
C20 C 0.88485(9) 0.13283(16) 0.21732(8) 0.0493(3) Uani 1 1 d .
C21 C 0.89472(11) 0.03422(19) 0.26995(10) 0.0641(5) Uani 1 1 d .
H21 H 0.854040 0.009969 0.295607 0.077 Uiso 1 1 calc R
C22 C 0.96550(12) -0.0278(2) 0.28401(11) 0.0747(5) Uani 1 1 d .
H22 H 0.973334 -0.096835 0.319445 0.090 Uiso 1 1 calc R
C23 C 1.02516(12) 0.0079(2) 0.24793(12) 0.0771(6) Uani 1 1 d .
H23 H 1.073418 -0.036516 0.258818 0.093 Uiso 1 1 calc R
C24 C 1.01549(10) 0.1073(2) 0.19623(11) 0.0671(5) Uani 1 1 d .
H24 H 1.056949 0.132678 0.171871 0.081 Uiso 1 1 calc R
C25 C 0.94451(9) 0.17001(16) 0.18016(9) 0.0512(4) Uani 1 1 d .
C26 C 0.91568(9) 0.27474(15) 0.12940(9) 0.0503(4) Uani 1 1 d .
C27 C 0.94974(11) 0.34795(19) 0.07930(10) 0.0650(5) Uani 1 1 d .
H27 H 1.001673 0.331626 0.073276 0.078 Uiso 1 1 calc R
C28 C 0.90706(13) 0.44398(19) 0.03880(11) 0.0719(5) Uani 1 1 d .
H28 H 0.929485 0.493707 0.003905 0.086 Uiso 1 1 calc R
C29 C 0.83196(13) 0.46951(18) 0.04799(11) 0.0680(5) Uani 1 1 d .
H29 H 0.803912 0.537696 0.019860 0.082 Uiso 1 1 calc R
C30 C 0.79665(11) 0.39814(17) 0.09717(10) 0.0597(4) Uani 1 1 d .
H30 H 0.744980 0.416091 0.103468 0.072 Uiso 1 1 calc R
C31 C 0.83937(9) 0.29959(14) 0.13686(8) 0.0479(3) Uani 1 1 d .
C32 C 0.71230(8) 0.03646(14) 0.12549(8) 0.0430(3) Uani 1 1 d .
C33 C 0.67547(9) 0.06492(15) 0.05425(8) 0.0497(3) Uani 1 1 d .
H33 H 0.660670 0.152662 0.041088 0.060 Uiso 1 1 calc R
C34 C 0.66018(9) -0.03398(16) 0.00227(8) 0.0511(4) Uani 1 1 d .
H34 H 0.634678 -0.014575 -0.046645 0.061 Uiso 1 1 calc R
C35 C 0.68201(9) -0.16102(15) 0.02152(8) 0.0471(3) Uani 1 1 d .
C36 C 0.71921(10) -0.18944(16) 0.09300(9) 0.0537(4) Uani 1 1 d .
H36 H 0.734447 -0.277046 0.106024 0.064 Uiso 1 1 calc R
C37 C 0.73398(9) -0.09154(15) 0.14474(8) 0.0506(4) Uani 1 1 d .
H37 H 0.759048 -0.111233 0.193764 0.061 Uiso 1 1 calc R
C38 C 0.62511(13) -0.2461(2) -0.09708(10) 0.0753(6) Uani 1 1 d .
H38A H 0.574005 -0.210977 -0.092768 0.113 Uiso 1 1 calc GR
H38B H 0.619007 -0.330059 -0.123605 0.113 Uiso 1 1 calc GR
H38C H 0.652164 -0.183770 -0.124563 0.113 Uiso 1 1 calc GR

loop_
_atom_site_aniso_label
_atom_site_aniso_U_11
_atom_site_aniso_U_22
_atom_site_aniso_U_33
_atom_site_aniso_U_23
_atom_site_aniso_U_13
_atom_site_aniso_U_12
S1 0.04092(19) 0.0505(2) 0.0525(2) 0.01571(16) 0.01055(15) -0.00103(15)
S2 0.0517(2) 0.0517(2) 0.0540(2) -0.01093(17) 0.02008(17) -0.00690(17)
O1 0.0617(7) 0.0854(9) 0.0485(6) 0.0203(6) 0.0175(5) 0.0048(6)
O2 0.0585(7) 0.0487(6) 0.0879(9) 0.0174(6) 0.0131(6) -0.0116(5)
O3 0.0827(9) 0.0564(7) 0.0596(7) 0.0074(6) -0.0108(6) 0.0196(6)
O4 0.0602(7) 0.0556(7) 0.0905(9) -0.0158(6) 0.0254(6) 0.0035(6)
O5 0.0771(8) 0.0801(9) 0.0497(6) -0.0101(6) 0.0264(6) -0.0194(7)
O6 0.0880(9) 0.0496(7) 0.0535(7) -0.0070(5) -0.0021(6) -0.0101(6)
N1 0.0380(6) 0.0475(7) 0.0538(7) 0.0034(5) 0.0048(5) 0.0051(5)
N2 0.0525(7) 0.0487(7) 0.0505(7) -0.0032(6) 0.0121(6) -0.0096(6)
C1 0.0447(7) 0.0396(8) 0.0550(8) 0.0080(6) 0.0051(6) 0.0108(6)
C2 0.0582(10) 0.0431(9) 0.0723(11) -0.0005(8) 0.0046(8) 0.0061(7)
C3 0.0830(13) 0.0483(10) 0.0753(12) -0.0092(9) 0.0088(10) 0.0185(9)
C4 0.0836(14) 0.0651(12) 0.0843(14) -0.0042(10) 0.0310(11) 0.0244(11)
C5 0.0583(10) 0.0643(11) 0.0890(14) 0.0015(10) 0.0283(9) 0.0112(9)
C6 0.0444(8) 0.0463(8) 0.0646(10) 0.0047(7) 0.0100(7) 0.0089(6)
C7 0.0392(7) 0.0534(9) 0.0639(10) 0.0036(7) 0.0047(6) 0.0051(6)
C8 0.0455(9) 0.0787(13) 0.0944(14) -0.0064(11) 0.0094(9) -0.0093(9)
C9 0.0589(12) 0.0870(15) 0.1047(16) -0.0253(13) -0.0039(11) -0.0173(11)
C10 0.0614(11) 0.0854(14) 0.0799(13) -0.0295(11) -0.0079(9) 0.0007(10)
C11 0.0491(9) 0.0725(11) 0.0589(9) -0.0103(9) -0.0005(7) 0.0087(8)
C12 0.0377(7) 0.0491(8) 0.0535(8) 0.0043(7) -0.0012(6) 0.0068(6)
C13 0.0335(6) 0.0454(8) 0.0431(7) 0.0042(6) 0.0074(5) 0.0002(5)
C14 0.0424(7) 0.0515(8) 0.0407(7) -0.0031(6) 0.0008(6) 0.0019(6)
C15 0.0526(8) 0.0431(8) 0.0505(8) -0.0055(6) 0.0015(6) 0.0058(6)
C16 0.0466(8) 0.0497(8) 0.0469(8) 0.0043(7) 0.0016(6) 0.0090(6)
C17 0.0539(9) 0.0540(9) 0.0447(8) -0.0050(7) -0.0065(6) 0.0033(7)
C18 0.0496(8) 0.0430(8) 0.0521(8) -0.0042(6) 0.0019(6) -0.0008(6)
C19 0.0960(16) 0.0876(15) 0.0666(12) 0.0133(11) -0.0245(11) 0.0229(13)
C20 0.0504(8) 0.0502(9) 0.0453(8) -0.0066(6) 0.0022(6) -0.0112(7)
C21 0.0672(11) 0.0679(11) 0.0544(9) 0.0068(8) 0.0019(8) -0.0152(9)
C22 0.0752(13) 0.0756(13) 0.0645(11) 0.0140(10) -0.0128(9) -0.0063(10)
C23 0.0604(11) 0.0855(14) 0.0775(13) 0.0046(11) -0.0112(9) 0.0032(10)
C24 0.0481(9) 0.0816(13) 0.0692(11) -0.0031(10) 0.0025(8) -0.0069(9)
C25 0.0502(8) 0.0522(9) 0.0494(8) -0.0070(7) 0.0033(6) -0.0131(7)
C26 0.0520(8) 0.0457(8) 0.0532(9) -0.0082(7) 0.0092(7) -0.0134(7)
C27 0.0608(10) 0.0653(11) 0.0710(11) 0.0024(9) 0.0175(8) -0.0183(9)
C28 0.0827(13) 0.0606(11) 0.0745(12) 0.0100(9) 0.0196(10) -0.0214(10)
C29 0.0845(13) 0.0455(9) 0.0723(12) 0.0052(8) 0.0081(10) -0.0081(9)
C30 0.0655(10) 0.0461(9) 0.0679(11) -0.0035(8) 0.0125(8) -0.0026(8)
C31 0.0559(9) 0.0389(7) 0.0489(8) -0.0077(6) 0.0091(6) -0.0113(6)
C32 0.0415(7) 0.0435(8) 0.0455(7) -0.0023(6) 0.0117(6) -0.0046(6)
C33 0.0553(9) 0.0410(8) 0.0527(8) 0.0062(6) 0.0090(7) 0.0003(6)
C34 0.0577(9) 0.0503(9) 0.0432(8) 0.0068(7) 0.0026(6) -0.0048(7)
C35 0.0513(8) 0.0430(8) 0.0464(8) -0.0011(6) 0.0065(6) -0.0083(6)
C36 0.0633(10) 0.0406(8) 0.0539(9) 0.0040(7) 0.0005(7) 0.0007(7)
C37 0.0570(9) 0.0479(8) 0.0442(8) 0.0040(6) 0.0007(6) -0.0015(7)
C38 0.0919(14) 0.0754(13) 0.0532(10) -0.0083(9) -0.0029(9) -0.0248(11)

loop_
_atom_type_symbol
_atom_type_description
_atom_type_scat_dispersion_real
_atom_type_scat_dispersion_imag
_atom_type_scat_source
C C 0.0033 0.0016 'International Tables Vol C Tables 4.2.6.8 and 6.1.1.4'
H H 0.0000 0.0000 'International Tables Vol C Tables 4.2.6.8 and 6.1.1.4'
N N 0.0061 0.0033 'International Tables Vol C Tables 4.2.6.8 and 6.1.1.4'
O O 0.0106 0.0060 'International Tables Vol C Tables 4.2.6.8 and 6.1.1.4'
S S 0.1246 0.1234 'International Tables Vol C Tables 4.2.6.8 and 6.1.1.4'

loop_
_geom_angle_atom_site_label_1
_geom_angle_atom_site_label_2
_geom_angle_atom_site_label_3
_geom_angle
O1 S1 O2 120.38(8)
O1 S1 N1 105.84(7)
O1 S1 C13 108.47(7)
O2 S1 N1 105.95(7)
O2 S1 C13 108.88(7)
N1 S1 C13 106.47(6)
O4 S2 N2 106.06(7)
O4 S2 C32 108.81(8)
O5 S2 O4 120.20(8)
O5 S2 N2 105.75(7)
O5 S2 C32 108.60(7)
N2 S2 C32 106.61(7)
C16 O3 C19 117.85(15)
C35 O6 C38 118.49(14)
C1 N1 S1 123.68(10)
C12 N1 S1 123.31(10)
C12 N1 C1 107.49(12)
C20 N2 S2 121.61(11)
C31 N2 S2 123.22(11)
C31 N2 C20 107.21(13)
C2 C1 N1 130.21(15)
C2 C1 C6 121.44(15)
C6 C1 N1 108.30(13)
C1 C2 H2 121.3
C1 C2 C3 117.47(17)
C3 C2 H2 121.3
C2 C3 H3 119.3
C4 C3 C2 121.45(18)
C4 C3 H3 119.3
C3 C4 H4 119.5
C5 C4 C3 120.97(18)
C5 C4 H4 119.5
C4 C5 H5 120.6
C4 C5 C6 118.79(18)
C6 C5 H5 120.6
C1 C6 C5 119.86(16)
C1 C6 C7 107.99(14)
C5 C6 C7 132.14(16)
C8 C7 C6 132.47(16)
C8 C7 C12 119.77(17)
C12 C7 C6 107.76(14)
C7 C8 H8 120.6
C9 C8 C7 118.84(19)
C9 C8 H8 120.6
C8 C9 H9 119.7
C8 C9 C10 120.62(19)
C10 C9 H9 119.7
C9 C10 H10 119.0
C9 C10 C11 121.92(19)
C11 C10 H10 119.0
C10 C11 H11 121.3
C10 C11 C12 117.39(18)
C12 C11 H11 121.3
C7 C12 N1 108.40(14)
C11 C12 N1 130.17(15)
C11 C12 C7 121.42(15)
C14 C13 S1 119.54(11)
C18 C13 S1 120.23(11)
C18 C13 C14 120.23(13)
C13 C14 H14 120.0
C15 C14 C13 119.94(13)
C15 C14 H14 120.0
C14 C15 H15 119.9
C14 C15 C16 120.15(14)
C16 C15 H15 119.9
O3 C16 C15 115.03(14)
O3 C16 C17 124.92(14)
C17 C16 C15 120.05(14)
C16 C17 H17 120.1
C18 C17 C16 119.73(14)
C18 C17 H17 120.1
C13 C18 H18 120.1
C17 C18 C13 119.88(14)
C17 C18 H18 120.1
O3 C19 H19A 109.5
O3 C19 H19B 109.5
O3 C19 H19C 109.5
H19A C19 H19B 109.5
H19A C19 H19C 109.5
H19B C19 H19C 109.5
C21 C20 N2 129.94(15)
C21 C20 C25 121.44(16)
C25 C20 N2 108.61(14)
C20 C21 H21 121.1
C22 C21 C20 117.77(18)
C22 C21 H21 121.1
C21 C22 H22 119.2
C23 C22 C21 121.56(19)
C23 C22 H22 119.2
C22 C23 H23 119.7
C24 C23 C22 120.53(19)
C24 C23 H23 119.7
C23 C24 H24 120.4
C23 C24 C25 119.13(18)
C25 C24 H24 120.4
C20 C25 C26 107.66(14)
C24 C25 C20 119.55(16)
C24 C25 C26 132.78(16)
C27 C26 C25 132.42(16)
C31 C26 C25 107.97(14)
C31 C26 C27 119.61(16)
C26 C27 H27 120.6
C28 C27 C26 118.83(18)
C28 C27 H27 120.6
C27 C28 H28 119.5
C27 C28 C29 120.92(17)
C29 C28 H28 119.5
C28 C29 H29 119.3
C28 C29 C30 121.46(18)
C30 C29 H29 119.3
C29 C30 H30 121.3
C29 C30 C31 117.45(18)
C31 C30 H30 121.3
C26 C31 N2 108.52(14)
C30 C31 N2 129.71(15)
C30 C31 C26 121.69(15)
C33 C32 S2 120.19(12)
C33 C32 C37 120.02(14)
C37 C32 S2 119.76(11)
C32 C33 H33 120.0
C34 C33 C32 120.05(14)
C34 C33 H33 120.0
C33 C34 H34 120.1
C35 C34 C33 119.78(14)
C35 C34 H34 120.1
O6 C35 C34 124.60(14)
O6 C35 C36 115.26(14)
C34 C35 C36 120.13(14)
C35 C36 H36 119.9
C37 C36 C35 120.14(14)
C37 C36 H36 119.9
C32 C37 H37 120.1
C36 C37 C32 119.88(14)
C36 C37 H37 120.1
O6 C38 H38A 109.5
O6 C38 H38B 109.5
O6 C38 H38C 109.5
H38A C38 H38B 109.5
H38A C38 H38C 109.5
H38B C38 H38C 109.5

loop_
_geom_bond_atom_site_label_1
_geom_bond_atom_site_label_2
_geom_bond_distance
S1 O1 1.4199(13)
S1 O2 1.4233(13)
S1 N1 1.6610(12)
S1 C13 1.7377(14)
S2 O4 1.4224(13)
S2 O5 1.4194(13)
S2 N2 1.6660(13)
S2 C32 1.7444(15)
O3 C16 1.3512(18)
O3 C19 1.428(2)
O6 C35 1.3556(18)
O6 C38 1.425(2)
N1 C1 1.426(2)
N1 C12 1.4217(19)
N2 C20 1.428(2)
N2 C31 1.4277(19)
C1 C2 1.381(2)
C1 C6 1.387(2)
C2 H2 0.9500
C2 C3 1.383(3)
C3 H3 0.9500
C3 C4 1.376(3)
C4 H4 0.9500
C4 C5 1.366(3)
C5 H5 0.9500
C5 C6 1.390(2)
C6 C7 1.444(2)
C7 C8 1.388(2)
C7 C12 1.391(2)
C8 H8 0.9500
C8 C9 1.372(3)
C9 H9 0.9500
C9 C10 1.375(3)
C10 H10 0.9500
C10 C11 1.376(3)
C11 H11 0.9500
C11 C12 1.384(2)
C13 C14 1.387(2)
C13 C18 1.384(2)
C14 H14 0.9500
C14 C15 1.364(2)
C15 H15 0.9500
C15 C16 1.391(2)
C16 C17 1.384(2)
C17 H17 0.9500
C17 C18 1.380(2)
C18 H18 0.9500
C19 H19A 0.9800
C19 H19B 0.9800
C19 H19C 0.9800
C20 C21 1.381(2)
C20 C25 1.392(2)
C21 H21 0.9500
C21 C22 1.377(3)
C22 H22 0.9500
C22 C23 1.376(3)
C23 H23 0.9500
C23 C24 1.376(3)
C24 H24 0.9500
C24 C25 1.385(2)
C25 C26 1.447(2)
C26 C27 1.391(2)
C26 C31 1.391(2)
C27 H27 0.9500
C27 C28 1.370(3)
C28 H28 0.9500
C28 C29 1.380(3)
C29 H29 0.9500
C29 C30 1.381(3)
C30 H30 0.9500
C30 C31 1.382(2)
C32 C33 1.382(2)
C32 C37 1.386(2)
C33 H33 0.9500
C33 C34 1.379(2)
C34 H34 0.9500
C34 C35 1.378(2)
C35 C36 1.388(2)
C36 H36 0.9500
C36 C37 1.368(2)
C37 H37 0.9500
C38 H38A 0.9800
C38 H38B 0.9800
C38 H38C 0.9800

loop_
_geom_torsion_atom_site_label_1
_geom_torsion_atom_site_label_2
_geom_torsion_atom_site_label_3
_geom_torsion_atom_site_label_4
_geom_torsion
S1 N1 C1 C2 -26.0(2)
S1 N1 C1 C6 156.82(11)
S1 N1 C12 C7 -156.93(11)
S1 N1 C12 C11 23.8(2)
S1 C13 C14 C15 179.85(12)
S1 C13 C18 C17 178.91(12)
S2 N2 C20 C21 -30.0(2)
S2 N2 C20 C25 151.43(11)
S2 N2 C31 C26 -150.66(11)
S2 N2 C31 C30 32.6(2)
S2 C32 C33 C34 -178.12(12)
S2 C32 C37 C36 178.53(13)
O1 S1 N1 C1 166.02(12)
O1 S1 N1 C12 -43.50(13)
O1 S1 C13 C14 33.26(13)
O1 S1 C13 C18 -146.43(12)
O2 S1 N1 C1 37.13(13)
O2 S1 N1 C12 -172.39(12)
O2 S1 C13 C14 165.92(11)
O2 S1 C13 C18 -13.76(14)
O3 C16 C17 C18 179.89(16)
O4 S2 N2 C20 176.57(12)
O4 S2 N2 C31 -38.52(14)
O4 S2 C32 C33 18.45(14)
O4 S2 C32 C37 -159.73(12)
O5 S2 N2 C20 47.89(13)
O5 S2 N2 C31 -167.21(12)
O5 S2 C32 C33 150.93(12)
O5 S2 C32 C37 -27.25(15)
O6 C35 C36 C37 -178.79(15)
N1 S1 C13 C14 -80.25(12)
N1 S1 C13 C18 100.06(12)
N1 C1 C2 C3 -178.97(15)
N1 C1 C6 C5 179.18(15)
N1 C1 C6 C7 -1.50(16)
N2 S2 C32 C33 -95.54(13)
N2 S2 C32 C37 86.28(13)
N2 C20 C21 C22 -179.26(16)
N2 C20 C25 C24 178.58(14)
N2 C20 C25 C26 -1.19(16)
C1 N1 C12 C7 -2.39(16)
C1 N1 C12 C11 178.38(16)
C1 C2 C3 C4 1.0(3)
C1 C6 C7 C8 -179.89(18)
C1 C6 C7 C12 0.01(17)
C2 C1 C6 C5 1.7(2)
C2 C1 C6 C7 -179.01(14)
C2 C3 C4 C5 0.5(3)
C3 C4 C5 C6 -0.9(3)
C4 C5 C6 C1 -0.1(3)
C4 C5 C6 C7 -179.26(18)
C5 C6 C7 C8 -0.7(3)
C5 C6 C7 C12 179.22(18)
C6 C1 C2 C3 -2.1(2)
C6 C7 C8 C9 178.44(19)
C6 C7 C12 N1 1.48(17)
C6 C7 C12 C11 -179.21(14)
C7 C8 C9 C10 0.6(3)
C8 C7 C12 N1 -178.60(15)
C8 C7 C12 C11 0.7(2)
C8 C9 C10 C11 1.1(4)
C9 C10 C11 C12 -1.8(3)
C10 C11 C12 N1 -179.95(16)
C10 C11 C12 C7 0.9(2)
C12 N1 C1 C2 179.62(15)
C12 N1 C1 C6 2.40(15)
C12 C7 C8 C9 -1.5(3)
C13 S1 N1 C1 -78.68(13)
C13 S1 N1 C12 71.79(13)
C13 C14 C15 C16 1.2(2)
C14 C13 C18 C17 -0.8(2)
C14 C15 C16 O3 178.91(15)
C14 C15 C16 C17 -0.6(2)
C15 C16 C17 C18 -0.6(2)
C16 C17 C18 C13 1.3(2)
C18 C13 C14 C15 -0.5(2)
C19 O3 C16 C15 -178.21(18)
C19 O3 C16 C17 1.3(3)
C20 N2 C31 C26 -1.49(16)
C20 N2 C31 C30 -178.21(15)
C20 C21 C22 C23 1.0(3)
C20 C25 C26 C27 179.84(17)
C20 C25 C26 C31 0.26(17)
C21 C20 C25 C24 -0.2(2)
C21 C20 C25 C26 -179.94(14)
C21 C22 C23 C24 -0.1(3)
C22 C23 C24 C25 -0.9(3)
C23 C24 C25 C20 1.0(3)
C23 C24 C25 C26 -179.29(18)
C24 C25 C26 C27 0.1(3)
C24 C25 C26 C31 -179.46(17)
C25 C20 C21 C22 -0.8(2)
C25 C26 C27 C28 -179.02(17)
C25 C26 C31 N2 0.78(16)
C25 C26 C31 C30 177.80(14)
C26 C27 C28 C29 0.9(3)
C27 C26 C31 N2 -178.87(14)
C27 C26 C31 C30 -1.8(2)
C27 C28 C29 C30 -1.1(3)
C28 C29 C30 C31 -0.2(3)
C29 C30 C31 N2 177.98(15)
C29 C30 C31 C26 1.6(2)
C31 N2 C20 C21 -179.73(16)
C31 N2 C20 C25 1.66(16)
C31 C26 C27 C28 0.5(3)
C32 S2 N2 C20 -67.57(13)
C32 S2 N2 C31 77.34(13)
C32 C33 C34 C35 -0.3(2)
C33 C32 C37 C36 0.3(2)
C33 C34 C35 O6 179.11(15)
C33 C34 C35 C36 0.1(2)
C34 C35 C36 C37 0.3(3)
C35 C36 C37 C32 -0.5(3)
C37 C32 C33 C34 0.1(2)
C38 O6 C35 C34 -4.5(3)
C38 O6 C35 C36 174.62(16)
